data_4125732
loop_
_publ_author_name
'Gonz\'alez-Fern\'andez, Elisa'
'Nicholls, Leo D. M.'
'Schaaf, Lukas D.'
'Far\`es, Christophe'
'Lehmann, Christian W.'
'Alcarazo, Manuel'

_publ_section_title
;
 Enantioselective Synthesis of [6]Carbohelicenes.
;
_journal_issue 4
_journal_name_full 'Journal of the American Chemical Society'
_journal_page_first 1428
_journal_page_last 1431
_journal_paper_doi 10.1021/jacs.6b12443
_journal_volume 139
_journal_year 2017
_chemical_compound_source dichlormethane
_chemical_formula_moiety 'C28 H20'
_chemical_formula_sum 'C28 H20'
_chemical_formula_weight 356.44
_space_group_crystal_system monoclinic
_space_group_IT_number 15
_space_group_name_Hall '-C 2yc'
_space_group_name_H-M_alt 'C 1 2/c 1'
_symmetry_cell_setting monoclinic
_symmetry_Int_Tables_number 15
_symmetry_space_group_name_Hall '-C 2yc'
_symmetry_space_group_name_H-M 'C 1 2/c 1'
_atom_sites_solution_hydrogens geom
_atom_sites_solution_primary direct
_atom_sites_solution_secondary difmap
_audit_block_code GON-GC-215
_audit_creation_date 2014-06-03
_audit_creation_method
;
Olex2 1.2
(compiled 2014.03.20 svn.r2914 for OlexSys, GUI svn.r4816)
;
_cell_angle_alpha 90
_cell_angle_beta 108.6516(18)
_cell_angle_gamma 90
_cell_formula_units_Z 4
_cell_length_a 18.4625(9)
_cell_length_b 14.2040(7)
_cell_length_c 7.6031(4)
_cell_measurement_reflns_used 4001
_cell_measurement_temperature 100
_cell_measurement_theta_max 55.1083
_cell_measurement_theta_min 4.0090
_cell_volume 1889.13(17)
_computing_cell_refinement 'SAINT software (Bruker AXS, 2004)'
_computing_data_collection 'APEX2 (Bruker AXS, 2005-2013)'
_computing_data_reduction 'SAINT software (Bruker AXS, 2004)'
_computing_molecular_graphics 'DIAMOND (Crystal Impact GbR, 1997-2012)'
_computing_publication_material 'Olex2 (Dolomanov et al., 2009)'
_computing_structure_refinement 'SHELXL (G. M. Sheldrick, 2013)'
_computing_structure_solution 'SHELXS (G. M. Sheldrick, 2013)'
_diffrn_ambient_temperature 100
_diffrn_detector_area_resol_mean 66.67
_diffrn_measured_fraction_theta_full 0.985
_diffrn_measured_fraction_theta_max 0.984
_diffrn_measurement_device_type 'Bruker AXS X8 Proteum'
_diffrn_measurement_method 'CCD \f- and \w-scans'
_diffrn_radiation_monochromator 'MONTEL graded multilayer optic'
_diffrn_radiation_type Cu-K\a
_diffrn_radiation_wavelength 1.54178
_diffrn_reflns_av_R_equivalents 0.0468
_diffrn_reflns_av_unetI/netI 0.0215
_diffrn_reflns_Laue_measured_fraction_full 0.985
_diffrn_reflns_Laue_measured_fraction_max 0.984
_diffrn_reflns_limit_h_max 22
_diffrn_reflns_limit_h_min -21
_diffrn_reflns_limit_k_max 16
_diffrn_reflns_limit_k_min -16
_diffrn_reflns_limit_l_max 8
_diffrn_reflns_limit_l_min -9
_diffrn_reflns_number 20805
_diffrn_reflns_point_group_measured_fraction_full 0.985
_diffrn_reflns_point_group_measured_fraction_max 0.984
_diffrn_reflns_theta_full 67.679
_diffrn_reflns_theta_max 67.779
_diffrn_reflns_theta_min 4.009
_diffrn_source '0.2 x 2mm^2^ focus rotating anode'
_diffrn_standards_number 0
_exptl_absorpt_coefficient_mu 0.536
_exptl_absorpt_correction_T_max 0.95948
_exptl_absorpt_correction_T_min 0.91513
_exptl_absorpt_correction_type gaussian
_exptl_absorpt_process_details 'SADABS (Bruker AXS, 2012)'
_exptl_crystal_colour colourless
_exptl_crystal_density_diffrn 1.253
_exptl_crystal_description prism
_exptl_crystal_F_000 752
_exptl_crystal_size_max 0.18
_exptl_crystal_size_mid 0.12
_exptl_crystal_size_min 0.10
_refine_diff_density_max 0.232
_refine_diff_density_min -0.238
_refine_diff_density_rms 0.068
_refine_ls_extinction_coef 0.0018(3)
_refine_ls_extinction_expression Fc^*^=kFc[1+0.001xFc^2^\l^3^/sin(2\q)]^-1/4^
_refine_ls_extinction_method SHELXL
_refine_ls_goodness_of_fit_ref 1.123
_refine_ls_hydrogen_treatment constr
_refine_ls_matrix_type full
_refine_ls_number_parameters 130
_refine_ls_number_reflns 1686
_refine_ls_number_restraints 0
_refine_ls_restrained_S_all 1.123
_refine_ls_R_factor_all 0.0502
_refine_ls_R_factor_gt 0.0406
_refine_ls_shift/su_max 0.000
_refine_ls_shift/su_mean 0.000
_refine_ls_structure_factor_coef Fsqd
_refine_ls_weighting_details 'w=1/[\s^2^(Fo^2^)+(0.0655P)^2^+1.0045P] where P=(Fo^2^+2Fc^2^)/3'
_refine_ls_weighting_scheme calc
_refine_ls_wR_factor_gt 0.1082
_refine_ls_wR_factor_ref 0.1204
_reflns_Friedel_coverage 0.000
_reflns_number_gt 1472
_reflns_number_total 1686
_reflns_threshold_expression 'I > 2\s(I)'
_cod_data_source_file ja6b12443_si_006.cif
_cod_data_source_block 8788sadabs
_cod_depositor_comments
;
The following automatic conversions were performed:

'_symmetry_cell_setting' value 'MONOCLINIC' changed to 'monoclinic'
according to
/home/data/users/saulius/crontab/automatic-downloads/current/ACS/lib/dictionaries/cif_core.dic
dictionary named 'cif_core.dic' version 2.4.2 from 2011-04-26.

Automatic conversion script
Id: cif_fix_values 4973 2017-02-22 13:04:09Z antanas 
;
_cod_original_sg_symbol_Hall '-c 2yc'
_cod_original_sg_symbol_H-M C2/c
_cod_database_code 4125732
_shelx_space_group_comment
;
The symmetry employed for this shelxl refinement is uniquely defined
by the following loop, which should always be used as a source of
symmetry information in preference to the above space-group names.
They are only intended as comments.
;
_shelx_estimated_absorpt_t_max 0.929
_shelx_estimated_absorpt_t_min 0.846
_olex2_refinement_description
;
1. Fixed Uiso
 At 1.2 times of:
  All C(H) groups
 At 1.5 times of:
  All C(H,H,H) groups
2.a Aromatic/amide H refined with riding coordinates:
 C3(H3), C4(H4), C11(H11), C12(H12), C13(H13), C14(H14), C15(H15)
2.b Idealised Me refined as rotating group:
 C9(H9A,H9B,H9C)
;
_shelxl_version_number 2014-3

loop_
_space_group_symop_operation_xyz
'x, y, z'
'-x, y, -z+1/2'
'x+1/2, y+1/2, z'
'-x+1/2, y+1/2, -z+1/2'
'-x, -y, -z'
'x, -y, z-1/2'
'-x+1/2, -y+1/2, -z'
'x+1/2, -y+1/2, z-1/2'

loop_
_atom_site_label
_atom_site_type_symbol
_atom_site_fract_x
_atom_site_fract_y
_atom_site_fract_z
_atom_site_U_iso_or_equiv
_atom_site_adp_type
_atom_site_occupancy
_atom_site_site_symmetry_order
_atom_site_calc_flag
_atom_site_refinement_flags_posn
_atom_site_refinement_flags_adp
_atom_site_refinement_flags_occupancy
C1 C 0.5000 0.58713(14) 0.7500 0.0205(4) Uani 1 2 d S T P
C2 C 0.5000 0.48619(14) 0.7500 0.0220(5) Uani 1 2 d S T P
C3 C 0.56602(8) 0.43504(11) 0.75248(19) 0.0242(4) Uani 1 1 d . . .
H3 H 0.5654 0.3682 0.7577 0.029 Uiso 1 1 calc R . .
C4 C 0.63029(8) 0.47970(10) 0.7475(2) 0.0243(4) Uani 1 1 d . . .
H4 H 0.6746 0.4445 0.7517 0.029 Uiso 1 1 calc R . .
C5 C 0.63089(8) 0.57897(10) 0.73613(18) 0.0222(4) Uani 1 1 d . . .
C6 C 0.56793(7) 0.63341(10) 0.73737(18) 0.0210(4) Uani 1 1 d . . .
C7 C 0.69849(8) 0.62091(10) 0.7135(2) 0.0238(4) Uani 1 1 d . . .
C8 C 0.75590(8) 0.65022(10) 0.6915(2) 0.0256(4) Uani 1 1 d . . .
C9 C 0.82401(9) 0.69124(12) 0.6643(2) 0.0322(4) Uani 1 1 d . . .
H9A H 0.8234 0.6793 0.5369 0.048 Uiso 1 1 calc GR . .
H9B H 0.8698 0.6627 0.7516 0.048 Uiso 1 1 calc GR . .
H9C H 0.8246 0.7593 0.6861 0.048 Uiso 1 1 calc GR . .
C10 C 0.57614(8) 0.73715(10) 0.71614(19) 0.0217(4) Uani 1 1 d . . .
C11 C 0.52950(8) 0.78600(10) 0.5622(2) 0.0229(4) Uani 1 1 d . . .
H11 H 0.4892 0.7538 0.4725 0.027 Uiso 1 1 calc R . .
C12 C 0.54120(8) 0.88094(11) 0.5386(2) 0.0278(4) Uani 1 1 d . . .
H12 H 0.5087 0.9135 0.4339 0.033 Uiso 1 1 calc R . .
C13 C 0.60027(9) 0.92857(11) 0.6678(2) 0.0308(4) Uani 1 1 d . . .
H13 H 0.6085 0.9935 0.6509 0.037 Uiso 1 1 calc R . .
C14 C 0.64725(8) 0.88125(10) 0.8214(2) 0.0282(4) Uani 1 1 d . . .
H14 H 0.6876 0.9137 0.9103 0.034 Uiso 1 1 calc R . .
C15 C 0.63523(8) 0.78644(10) 0.8447(2) 0.0243(4) Uani 1 1 d . . .
H15 H 0.6677 0.7543 0.9501 0.029 Uiso 1 1 calc R . .

loop_
_atom_site_aniso_label
_atom_site_aniso_U_11
_atom_site_aniso_U_22
_atom_site_aniso_U_33
_atom_site_aniso_U_23
_atom_site_aniso_U_13
_atom_site_aniso_U_12
C1 0.0197(10) 0.0227(10) 0.0183(10) 0.000 0.0051(8) 0.000
C2 0.0218(10) 0.0246(10) 0.0197(10) 0.000 0.0070(8) 0.000
C3 0.0252(8) 0.0215(7) 0.0259(8) -0.0003(6) 0.0083(6) 0.0022(6)
C4 0.0214(8) 0.0256(8) 0.0260(8) 0.0009(6) 0.0077(6) 0.0037(6)
C5 0.0202(7) 0.0256(8) 0.0203(7) 0.0007(6) 0.0056(6) 0.0004(6)
C6 0.0204(8) 0.0235(8) 0.0188(7) -0.0002(6) 0.0057(6) 0.0002(5)
C7 0.0217(8) 0.0245(8) 0.0254(8) -0.0002(6) 0.0075(6) 0.0033(6)
C8 0.0231(8) 0.0271(8) 0.0266(8) 0.0003(6) 0.0081(6) 0.0028(6)
C9 0.0248(8) 0.0378(9) 0.0358(9) 0.0030(7) 0.0121(7) -0.0018(7)
C10 0.0195(7) 0.0235(8) 0.0255(7) -0.0017(6) 0.0120(6) 0.0000(5)
C11 0.0207(7) 0.0238(8) 0.0258(8) -0.0014(6) 0.0096(6) -0.0001(6)
C12 0.0270(8) 0.0261(8) 0.0319(8) 0.0035(6) 0.0117(7) 0.0044(6)
C13 0.0318(8) 0.0212(8) 0.0431(10) 0.0001(7) 0.0174(7) -0.0004(6)
C14 0.0246(8) 0.0268(8) 0.0348(9) -0.0067(7) 0.0120(7) -0.0044(6)
C15 0.0216(7) 0.0255(8) 0.0266(8) -0.0016(6) 0.0090(6) -0.0001(6)

loop_
_atom_type_symbol
_atom_type_description
_atom_type_scat_dispersion_real
_atom_type_scat_dispersion_imag
_atom_type_scat_source
C C 0.0181 0.0091 'International Tables Vol C Tables 4.2.6.8 and 6.1.1.4'
H H 0.0000 0.0000 'International Tables Vol C Tables 4.2.6.8 and 6.1.1.4'

loop_
_exptl_crystal_face_index_h
_exptl_crystal_face_index_k
_exptl_crystal_face_index_l
_exptl_crystal_face_perp_dist
-1.00 0.00 1.00 0.0900
0.00 1.00 -1.00 0.0200
-2.00 -1.00 2.00 0.0800
-1.00 0.00 0.00 0.0700
1.00 0.00 0.00 0.0500
1.00 2.00 1.00 0.1100
1.00 -2.00 -1.00 0.0700
-3.00 -2.00 -1.00 0.0500
-1.00 -2.00 2.00 0.0800

loop_
_geom_angle_atom_site_label_1
_geom_angle_atom_site_label_2
_geom_angle_atom_site_label_3
_geom_angle
_geom_angle_site_symmetry_1
_geom_angle_site_symmetry_3
C2 C1 C6 117.04(9) . .
C2 C1 C6 117.04(9) . 2_656
C6 C1 C6 125.92(18) . 2_656
C3 C2 C1 120.92(9) 2_656 .
C3 C2 C1 120.92(9) . .
C3 C2 C3 118.16(18) 2_656 .
C4 C3 C2 121.15(14) . .
C3 C4 C5 119.51(13) . .
C4 C5 C7 116.35(12) . .
C6 C5 C4 121.89(13) . .
C6 C5 C7 121.69(13) . .
C1 C6 C10 125.11(13) . .
C5 C6 C1 119.30(13) . .
C5 C6 C10 115.52(12) . .
C8 C7 C5 175.81(15) . .
C7 C8 C9 176.77(15) . .
C11 C10 C6 121.58(12) . .
C11 C10 C15 118.15(13) . .
C15 C10 C6 120.09(12) . .
C12 C11 C10 120.80(13) . .
C11 C12 C13 120.16(14) . .
C14 C13 C12 119.89(14) . .
C13 C14 C15 119.79(14) . .
C14 C15 C10 121.21(14) . .

loop_
_geom_bond_atom_site_label_1
_geom_bond_atom_site_label_2
_geom_bond_distance
_geom_bond_site_symmetry_2
C1 C2 1.434(3) .
C1 C6 1.4461(16) 2_656
C1 C6 1.4461(16) .
C2 C3 1.4139(17) .
C2 C3 1.4138(17) 2_656
C3 C4 1.357(2) .
C4 C5 1.413(2) .
C5 C6 1.3988(19) .
C5 C7 1.4419(19) .
C6 C10 1.495(2) .
C7 C8 1.199(2) .
C8 C9 1.460(2) .
C10 C11 1.396(2) .
C10 C15 1.398(2) .
C11 C12 1.386(2) .
C12 C13 1.388(2) .
C13 C14 1.386(2) .
C14 C15 1.385(2) .
